data_4103196
loop_
_publ_author_name
'David C. Powers'
'Diego Benitez'
'Ekaterina Tkatchouk'
'William A. Goddard'
'Tobias Ritter'

_publ_section_title
;
 Bimetallic Reductive Elimination from Dinuclear Pd(III) Complexes
;
_journal_name_full 'Journal of the American Chemical Society'
_journal_page_first 14092
_journal_page_last 14103
_journal_paper_doi 10.1021/ja1036644
_journal_volume 132
_journal_year 2010
_chemical_compound_source 'chemical synthesis'
_chemical_formula_iupac
;
[Pd (C2 H3 O2)2 (C13 H8 N)]2 . 2(C H2 Cl2)
;
_chemical_formula_moiety
;
((Pd 3+) (C2 H3 O2 1-)2 (C13 H8 N 1-))2, 2(C H2 Cl2)
;
_chemical_formula_structural
;
(Pd (C2 H3 O2)2 (C13 H8 N))2 2C H2 Cl2)
;
_chemical_formula_sum 'C36 H32 Cl4 N2 O8 Pd2'
_chemical_formula_weight 975.24
_chemical_name_common DCP-IV-15
_chemical_name_systematic
; 
Bis(acetato)bis(\m~2~-acetato)-bis(10-benzo[<i>h</i>]quinolato)-
dipalladium(III) bis(dichloromethane) solvate
;
_space_group_IT_number 61
_symmetry_cell_setting orthorhombic
_symmetry_Int_Tables_number 61
_symmetry_space_group_name_Hall '-P 2ac 2ab'
_symmetry_space_group_name_H-M 'P b c a'
_atom_sites_solution_hydrogens geom
_atom_sites_solution_primary direct
_atom_sites_solution_secondary difmap
_audit_creation_method SHELXL-97
_cell_angle_alpha 90.00
_cell_angle_beta 90.00
_cell_angle_gamma 90.00
_cell_formula_units_Z 8
_cell_length_a 16.3668(4)
_cell_length_b 17.4864(4)
_cell_length_c 26.0050(6)
_cell_measurement_reflns_used 3200
_cell_measurement_temperature 193(2)
_cell_measurement_theta_max 22.35
_cell_measurement_theta_min 2.31
_cell_volume 7442.5(3)
_computing_cell_refinement 'SAINT V7.34A (Bruker AXS, 2006b)'
_computing_data_collection 'APEX2 v2.1-0 (Bruker AXS, 2006a)'
_computing_data_reduction
;
SAINT V7.34A (Bruker AXS, 2006b), SADABS (Bruker AXS, 2004)              
;
_computing_molecular_graphics 'SHELXTL v6.12 (Bruker AXS, 2001)'
_computing_publication_material 'SHELXTL v6.12 (Bruker AXS, 2001)'
_computing_structure_refinement 'SHELXTL v6.12 (Bruker AXS, 2001)'
_computing_structure_solution 'SHELXTL v6.12 (Bruker AXS, 2001)'
_diffrn_ambient_temperature 193(2)
_diffrn_detector_area_resol_mean 840
_diffrn_measured_fraction_theta_full 1.000
_diffrn_measured_fraction_theta_max 1.000
_diffrn_measurement_device_type 'Bruker APEX II CCD'
_diffrn_measurement_method '\w scans, 694 0.5\% rotations'
_diffrn_radiation_monochromator graphite
_diffrn_radiation_source 'fine-focus sealed tube'
_diffrn_radiation_type MoK\a
_diffrn_radiation_wavelength 0.71073
_diffrn_reflns_av_R_equivalents 0.1022
_diffrn_reflns_av_sigmaI/netI 0.0713
_diffrn_reflns_limit_h_max 17
_diffrn_reflns_limit_h_min -19
_diffrn_reflns_limit_k_max 20
_diffrn_reflns_limit_k_min -20
_diffrn_reflns_limit_l_max 30
_diffrn_reflns_limit_l_min -23
_diffrn_reflns_number 36560
_diffrn_reflns_theta_full 25.00
_diffrn_reflns_theta_max 25.00
_diffrn_reflns_theta_min 1.88
_diffrn_standards_decay_% 0
_diffrn_standards_number 0
_exptl_absorpt_coefficient_mu 1.308
_exptl_absorpt_correction_T_max 0.9870
_exptl_absorpt_correction_T_min 0.8536
_exptl_absorpt_correction_type numerical
_exptl_absorpt_process_details 'SADABS (Bruker AXS, 2004)'
_exptl_crystal_colour 'dark red'
_exptl_crystal_density_diffrn 1.741
_exptl_crystal_density_method 'not measured'
_exptl_crystal_description plate
_exptl_crystal_F_000 3888
_exptl_crystal_size_max 0.125
_exptl_crystal_size_mid 0.125
_exptl_crystal_size_min 0.010
_refine_diff_density_max 0.630
_refine_diff_density_min -0.504
_refine_diff_density_rms 0.111
_refine_ls_extinction_method none
_refine_ls_goodness_of_fit_ref 1.005
_refine_ls_hydrogen_treatment constr
_refine_ls_matrix_type full
_refine_ls_number_parameters 582
_refine_ls_number_reflns 6548
_refine_ls_number_restraints 444
_refine_ls_restrained_S_all 0.979
_refine_ls_R_factor_all 0.0866
_refine_ls_R_factor_gt 0.0428
_refine_ls_shift/su_max 0.002
_refine_ls_shift/su_mean 0.000
_refine_ls_structure_factor_coef Fsqd
_refine_ls_weighting_details 'w=1/[\s^2^(Fo^2^)+(0.0386P)^2^+6.2541P] where P=(Fo^2^+2Fc^2^)/3'
_refine_ls_weighting_scheme calc
_refine_ls_wR_factor_gt 0.0819
_refine_ls_wR_factor_ref 0.0969
_reflns_number_gt 4318
_reflns_number_total 6548
_reflns_threshold_expression I>2\s(I)
_cod_data_source_file ja1036644_si_005.cif
_cod_data_source_block tr046
_cod_database_code 4103196

loop_
_symmetry_equiv_pos_as_xyz
'x, y, z'
'x+1/2, -y+1/2, -z'
'-x, y+1/2, -z+1/2'
'-x+1/2, -y, z+1/2'
'-x, -y, -z'
'-x-1/2, y-1/2, z'
'x, -y-1/2, z-1/2'
'x-1/2, y, -z-1/2'

loop_
_atom_site_label
_atom_site_type_symbol
_atom_site_fract_x
_atom_site_fract_y
_atom_site_fract_z
_atom_site_U_iso_or_equiv
_atom_site_adp_type
_atom_site_occupancy
_atom_site_symmetry_multiplicity
_atom_site_calc_flag
_atom_site_refinement_flags
_atom_site_disorder_assembly
_atom_site_disorder_group
Pd Pd 0.77382(2) 0.01123(2) 0.634193(15) 0.02457(12) Uani 1 1 d . . .
Pd' Pd 0.90237(2) 0.09378(2) 0.622981(15) 0.02437(12) Uani 1 1 d . A .
N1 N 0.7539(3) 0.0365(3) 0.70823(17) 0.0272(13) Uani 0.78(3) 1 d P A 1
C1 C 0.7539(3) 0.0365(3) 0.70823(17) 0.0272(13) Uani 0.22(3) 1 d P A 2
C2 C 0.7126(3) 0.0958(3) 0.7280(2) 0.0331(14) Uani 1 1 d . . .
H2 H 0.6891 0.1325 0.7055 0.040 Uiso 1 1 calc R A 1
C3 C 0.7037(3) 0.1043(4) 0.7809(2) 0.0392(15) Uani 1 1 d . A .
H3 H 0.6738 0.1465 0.7942 0.047 Uiso 1 1 calc R . .
C4 C 0.7375(4) 0.0528(4) 0.8134(2) 0.0482(18) Uani 1 1 d . . .
H4 H 0.7317 0.0593 0.8495 0.058 Uiso 1 1 calc R A .
C5 C 0.7805(3) -0.0097(4) 0.7944(2) 0.0351(14) Uani 1 1 d . A .
C6 C 0.8181(4) -0.0696(4) 0.8244(2) 0.0484(18) Uani 1 1 d . . .
H6 H 0.8155 -0.0669 0.8609 0.058 Uiso 1 1 calc R A .
C7 C 0.8567(4) -0.1293(4) 0.8024(3) 0.0465(17) Uani 1 1 d . A .
H7 H 0.8804 -0.1676 0.8236 0.056 Uiso 1 1 calc R . .
C8 C 0.8627(3) -0.1361(3) 0.7478(2) 0.0345(15) Uani 1 1 d . . .
C9 C 0.8990(3) -0.1983(3) 0.7220(3) 0.0419(16) Uani 1 1 d . A .
H9 H 0.9238 -0.2385 0.7409 0.050 Uiso 1 1 calc R . .
C10 C 0.8980(4) -0.2002(4) 0.6699(3) 0.0454(16) Uani 1 1 d . . .
H10 H 0.9213 -0.2431 0.6530 0.055 Uiso 1 1 calc R A .
C11 C 0.8639(3) -0.1412(3) 0.6397(2) 0.0376(15) Uani 1 1 d . A .
H11 H 0.8649 -0.1437 0.6032 0.045 Uiso 1 1 calc R B 1
C12 C 0.8297(3) -0.0805(3) 0.6643(2) 0.0269(14) Uani 0.78(3) 1 d P A 1
N12 N 0.8297(3) -0.0805(3) 0.6643(2) 0.0269(14) Uani 0.22(3) 1 d P A 2
C13 C 0.8282(3) -0.0786(3) 0.7173(2) 0.0293(13) Uani 1 1 d . A .
C14 C 0.7875(3) -0.0159(3) 0.7410(2) 0.0299(13) Uani 1 1 d . . .
N1' N 0.9724(3) 0.0363(2) 0.67329(18) 0.0262(12) Uani 0.78(3) 1 d P A 1
C1' C 0.9724(3) 0.0363(2) 0.67329(18) 0.0262(12) Uani 0.22(3) 1 d P A 2
C2' C 1.0193(3) -0.0253(3) 0.6631(2) 0.0324(14) Uani 1 1 d . . .
H2' H 1.0223 -0.0455 0.6292 0.039 Uiso 1 1 calc R A 1
C3' C 1.0635(3) -0.0587(3) 0.7031(2) 0.0378(15) Uani 1 1 d . A .
H3' H 1.0975 -0.1014 0.6959 0.045 Uiso 1 1 calc R . .
C4' C 1.0591(3) -0.0316(3) 0.7524(2) 0.0366(15) Uani 1 1 d . . .
H4' H 1.0879 -0.0566 0.7793 0.044 Uiso 1 1 calc R A .
C5' C 1.0116(3) 0.0334(3) 0.7629(2) 0.0300(14) Uani 1 1 d . A .
C6' C 1.0029(4) 0.0687(4) 0.8119(2) 0.0374(15) Uani 1 1 d . . .
H6' H 1.0293 0.0468 0.8409 0.045 Uiso 1 1 calc R A .
C7' C 0.9578(3) 0.1326(4) 0.8179(2) 0.0373(15) Uani 1 1 d . A .
H7' H 0.9547 0.1555 0.8510 0.045 Uiso 1 1 calc R . .
C8' C 0.9145(3) 0.1669(3) 0.7762(2) 0.0315(14) Uani 1 1 d . . .
C9' C 0.8674(4) 0.2348(3) 0.7781(2) 0.0390(16) Uani 1 1 d . A .
H9' H 0.8598 0.2605 0.8099 0.047 Uiso 1 1 calc R . .
C10' C 0.8331(4) 0.2633(3) 0.7343(3) 0.0392(15) Uani 1 1 d . . .
H10' H 0.8034 0.3100 0.7362 0.047 Uiso 1 1 calc R A .
C11' C 0.8398(3) 0.2269(3) 0.6869(2) 0.0332(14) Uani 1 1 d . A .
H11' H 0.8151 0.2483 0.6571 0.040 Uiso 1 1 calc R C 1
C12' C 0.8824(3) 0.1598(3) 0.68394(19) 0.0253(13) Uani 0.78(3) 1 d P A 1
N12' N 0.8824(3) 0.1598(3) 0.68394(19) 0.0253(13) Uani 0.22(3) 1 d P A 2
C13' C 0.9206(3) 0.1320(3) 0.7278(2) 0.0258(13) Uani 1 1 d . A .
C14' C 0.9688(3) 0.0651(3) 0.7219(2) 0.0241(12) Uani 1 1 d . . .
O1 O 0.6581(2) -0.0431(2) 0.63621(16) 0.0409(10) Uani 1 1 d . A .
O2 O 0.6914(3) -0.1459(3) 0.5899(2) 0.0650(14) Uani 1 1 d . A .
C15 C 0.6426(3) -0.1063(3) 0.6129(2) 0.0344(14) Uani 1 1 d . . .
C16 C 0.5537(3) -0.1308(4) 0.6156(3) 0.0489(17) Uani 1 1 d . A .
H16A H 0.5425 -0.1679 0.5882 0.073 Uiso 1 1 calc R . .
H16B H 0.5185 -0.0859 0.6111 0.073 Uiso 1 1 calc R . .
H16C H 0.5428 -0.1543 0.6491 0.073 Uiso 1 1 calc R . .
O3 O 0.7123(2) 0.1089(2) 0.60674(14) 0.0348(10) Uani 1 1 d . A .
O4 O 0.8289(2) 0.1571(2) 0.57579(14) 0.0317(9) Uani 1 1 d . . .
C17 C 0.7514(4) 0.1547(3) 0.5790(2) 0.0321(13) Uani 1 1 d . A .
C18 C 0.7059(4) 0.2097(4) 0.5457(2) 0.0490(18) Uani 1 1 d . . .
H18A H 0.6471 0.2042 0.5517 0.074 Uiso 1 1 calc R A .
H18B H 0.7181 0.1991 0.5095 0.074 Uiso 1 1 calc R . .
H18C H 0.7228 0.2621 0.5541 0.074 Uiso 1 1 calc R . .
O5 O 0.7967(2) -0.0187(2) 0.55965(14) 0.0340(9) Uani 1 1 d . A .
O6 O 0.9270(2) 0.0186(2) 0.56103(14) 0.0335(9) Uani 1 1 d . . .
C19 C 0.8673(3) -0.0131(3) 0.5398(2) 0.0303(13) Uani 1 1 d . A .
C20 C 0.8785(4) -0.0473(4) 0.4878(3) 0.061(2) Uani 1 1 d . . .
H20A H 0.9289 -0.0274 0.4724 0.092 Uiso 1 1 calc R A .
H20B H 0.8319 -0.0340 0.4660 0.092 Uiso 1 1 calc R . .
H20C H 0.8824 -0.1031 0.4909 0.092 Uiso 1 1 calc R . .
O7 O 0.9990(2) 0.1582(2) 0.59152(15) 0.0406(10) Uani 1 1 d . . .
O8 O 1.0600(3) 0.1993(2) 0.66331(17) 0.0495(12) Uani 1 1 d . . .
C21 C 1.0563(3) 0.1940(3) 0.6166(2) 0.0310(13) Uani 1 1 d . A .
C22 C 1.1177(4) 0.2328(4) 0.5831(3) 0.0518(18) Uani 1 1 d . . .
H22A H 1.1092 0.2883 0.5844 0.078 Uiso 1 1 calc R A .
H22B H 1.1114 0.2149 0.5476 0.078 Uiso 1 1 calc R . .
H22C H 1.1729 0.2208 0.5953 0.078 Uiso 1 1 calc R . .
C1S C 0.6326(11) -0.0463(5) 0.4902(3) 0.087(3) Uani 0.76 1 d PDU D 1
H1SA H 0.5817 -0.0689 0.5042 0.104 Uiso 0.76 1 calc PR D 1
H1SB H 0.6736 -0.0457 0.5182 0.104 Uiso 0.76 1 calc PR D 1
Cl1 Cl 0.6127(4) 0.0482(3) 0.4711(2) 0.1491(18) Uani 0.76 1 d PDU D 1
Cl2 Cl 0.6688(2) -0.1049(3) 0.43980(16) 0.1327(17) Uani 0.76 1 d PDU D 1
C1S' C 0.633(9) -0.039(5) 0.5012(18) 0.132(9) Uani 0.13 1 d PDU E 2
H1SC H 0.6921 -0.0321 0.5089 0.158 Uiso 0.13 1 calc PR E 2
H1SD H 0.6128 -0.0813 0.5230 0.158 Uiso 0.13 1 calc PR E 2
Cl1' Cl 0.5804(18) 0.0455(19) 0.5170(12) 0.165(8) Uani 0.13 1 d PDU E 2
Cl2' Cl 0.622(2) -0.064(2) 0.4360(12) 0.162(9) Uani 0.13 1 d PDU E 2
C1S" C 0.584(3) 0.010(3) 0.445(4) 0.129(9) Uani 0.11 1 d PDU F 3
H1SE H 0.5423 0.0467 0.4575 0.155 Uiso 0.11 1 calc PR F 3
H1SF H 0.5819 0.0093 0.4072 0.155 Uiso 0.11 1 calc PR F 3
Cl1" Cl 0.6813(19) 0.0426(18) 0.4646(11) 0.133(8) Uani 0.11 1 d PDU F 3
Cl2" Cl 0.561(2) -0.082(2) 0.4687(14) 0.174(9) Uani 0.11 1 d PDU F 3
C2S C 0.5757(16) -0.3300(17) 0.4706(10) 0.109(7) Uani 0.35 1 d PDU G 1
H2SA H 0.5449 -0.3786 0.4729 0.131 Uiso 0.35 1 calc PR G 1
H2SB H 0.6002 -0.3196 0.5047 0.131 Uiso 0.35 1 calc PR G 1
Cl3 Cl 0.6542(11) -0.3398(18) 0.4247(9) 0.107(5) Uani 0.35 1 d PDU G 1
Cl4 Cl 0.5078(12) -0.2556(13) 0.4548(8) 0.101(7) Uani 0.35 1 d PDU G 1
C2S' C 0.593(3) -0.283(3) 0.4813(13) 0.111(8) Uani 0.29 1 d PDU H 2
H2SC H 0.5745 -0.3185 0.5085 0.133 Uiso 0.29 1 calc PR H 2
H2SD H 0.6380 -0.2516 0.4953 0.133 Uiso 0.29 1 calc PR H 2
Cl3' Cl 0.6279(12) -0.3353(19) 0.4279(14) 0.123(6) Uani 0.29 1 d PDU H 2
Cl4' Cl 0.5109(16) -0.2218(13) 0.4649(11) 0.112(6) Uani 0.29 1 d PDU H 2
C2S" C 0.5945(19) -0.307(3) 0.4756(8) 0.101(7) Uani 0.36 1 d PDU I 3
H2SE H 0.5762 -0.3397 0.5043 0.121 Uiso 0.36 1 calc PR I 3
H2SF H 0.6188 -0.2597 0.4904 0.121 Uiso 0.36 1 calc PR I 3
Cl3" Cl 0.6688(12) -0.3555(17) 0.4389(7) 0.133(6) Uani 0.36 1 d PDU I 3
Cl4" Cl 0.5102(11) -0.2823(11) 0.4369(5) 0.115(5) Uani 0.36 1 d PDU I 3

loop_
_atom_site_aniso_label
_atom_site_aniso_U_11
_atom_site_aniso_U_22
_atom_site_aniso_U_33
_atom_site_aniso_U_23
_atom_site_aniso_U_13
_atom_site_aniso_U_12
Pd 0.0200(2) 0.0252(2) 0.0285(2) -0.00018(19) 0.00069(19) 0.00098(18)
Pd' 0.0209(2) 0.0241(2) 0.0281(2) 0.00062(19) -0.00063(19) -0.00089(18)
N1 0.021(3) 0.027(3) 0.033(3) 0.000(2) -0.001(2) -0.003(2)
C1 0.021(3) 0.027(3) 0.033(3) 0.000(2) -0.001(2) -0.003(2)
C2 0.023(3) 0.033(3) 0.043(4) 0.003(3) 0.003(3) -0.004(3)
C3 0.034(3) 0.043(4) 0.040(4) -0.006(3) 0.010(3) -0.005(3)
C4 0.046(4) 0.063(5) 0.035(4) -0.015(4) 0.007(3) -0.017(4)
C5 0.031(3) 0.044(4) 0.031(3) 0.000(3) -0.001(3) -0.012(3)
C6 0.047(4) 0.062(5) 0.037(4) 0.017(4) -0.009(3) -0.019(4)
C7 0.040(4) 0.049(4) 0.050(4) 0.020(4) -0.014(3) -0.004(3)
C8 0.023(3) 0.027(3) 0.054(4) 0.007(3) -0.008(3) -0.008(3)
C9 0.032(3) 0.028(3) 0.065(5) 0.009(3) -0.013(3) 0.004(3)
C10 0.038(4) 0.035(4) 0.063(5) -0.002(3) -0.004(4) 0.006(3)
C11 0.029(3) 0.032(3) 0.052(4) -0.001(3) 0.000(3) 0.000(3)
C12 0.019(3) 0.022(3) 0.040(3) 0.008(3) -0.001(2) 0.000(2)
N12 0.019(3) 0.022(3) 0.040(3) 0.008(3) -0.001(2) 0.000(2)
C13 0.016(3) 0.030(3) 0.042(4) 0.005(3) -0.005(2) -0.006(2)
C14 0.019(3) 0.031(3) 0.039(3) 0.002(3) -0.002(2) -0.007(3)
N1' 0.021(3) 0.022(3) 0.036(3) 0.001(2) -0.001(2) -0.003(2)
C1' 0.021(3) 0.022(3) 0.036(3) 0.001(2) -0.001(2) -0.003(2)
C2' 0.022(3) 0.032(3) 0.044(4) -0.001(3) -0.003(3) 0.002(3)
C3' 0.024(3) 0.026(3) 0.063(5) -0.002(3) -0.006(3) 0.002(3)
C4' 0.027(3) 0.035(4) 0.047(4) 0.012(3) -0.014(3) -0.007(3)
C5' 0.021(3) 0.029(3) 0.041(4) 0.000(3) -0.006(3) -0.006(3)
C6' 0.036(3) 0.043(4) 0.034(4) 0.004(3) -0.011(3) -0.011(3)
C7' 0.041(4) 0.049(4) 0.023(3) -0.002(3) 0.001(3) -0.015(3)
C8' 0.028(3) 0.032(3) 0.035(3) -0.006(3) 0.005(3) -0.013(3)
C9' 0.040(4) 0.035(4) 0.042(4) -0.016(3) 0.007(3) -0.012(3)
C10' 0.034(3) 0.025(3) 0.059(4) -0.010(3) 0.002(3) -0.001(3)
C11' 0.029(3) 0.024(3) 0.046(4) 0.000(3) 0.001(3) 0.001(3)
C12' 0.019(3) 0.024(3) 0.033(3) 0.000(2) 0.002(2) -0.003(2)
N12' 0.019(3) 0.024(3) 0.033(3) 0.000(2) 0.002(2) -0.003(2)
C13' 0.020(3) 0.028(3) 0.030(3) 0.002(3) 0.003(2) -0.005(2)
C14' 0.021(3) 0.020(3) 0.031(3) -0.002(2) -0.004(2) -0.008(2)
O1 0.029(2) 0.042(2) 0.052(3) -0.007(2) 0.004(2) -0.0089(19)
O2 0.054(3) 0.046(3) 0.096(4) -0.020(3) 0.020(3) -0.008(2)
C15 0.033(3) 0.033(4) 0.037(4) 0.003(3) 0.003(3) -0.002(3)
C16 0.040(4) 0.046(4) 0.060(5) -0.005(4) 0.003(3) -0.016(3)
O3 0.023(2) 0.042(2) 0.040(2) 0.004(2) -0.0010(17) 0.0069(18)
O4 0.028(2) 0.034(2) 0.033(2) 0.0056(18) -0.0034(18) 0.0011(19)
C17 0.033(3) 0.034(3) 0.029(3) -0.001(3) -0.008(3) 0.005(3)
C18 0.048(4) 0.045(4) 0.054(4) 0.007(4) -0.019(3) 0.010(3)
O5 0.032(2) 0.036(2) 0.034(2) -0.0039(19) 0.0010(18) -0.0049(19)
O6 0.024(2) 0.039(2) 0.037(2) -0.0121(19) 0.0039(17) -0.0036(18)
C19 0.032(3) 0.026(3) 0.032(3) -0.003(3) 0.002(3) 0.005(3)
C20 0.051(4) 0.076(5) 0.057(5) -0.034(4) 0.009(4) -0.019(4)
O7 0.039(2) 0.045(3) 0.039(2) -0.001(2) 0.003(2) -0.015(2)
O8 0.045(3) 0.057(3) 0.047(3) 0.006(2) -0.010(2) -0.017(2)
C21 0.031(3) 0.023(3) 0.039(4) -0.004(3) -0.004(3) 0.001(3)
C22 0.051(4) 0.047(4) 0.056(4) -0.016(4) 0.012(3) -0.018(3)
C1S 0.063(6) 0.145(8) 0.052(6) 0.033(6) -0.022(6) -0.028(6)
Cl1 0.160(5) 0.156(4) 0.132(4) 0.056(3) -0.038(4) -0.011(4)
Cl2 0.097(3) 0.208(5) 0.092(3) -0.023(3) -0.007(2) -0.047(3)
C1S' 0.109(17) 0.194(16) 0.093(14) 0.030(16) -0.029(17) -0.053(15)
Cl1' 0.146(17) 0.204(18) 0.145(16) -0.004(15) -0.057(16) -0.052(14)
Cl2' 0.149(19) 0.23(2) 0.106(13) 0.010(14) -0.039(15) -0.043(17)
C1S" 0.112(15) 0.190(16) 0.086(17) 0.006(16) -0.023(16) -0.029(16)
Cl1" 0.116(14) 0.197(18) 0.085(14) 0.013(14) -0.042(14) -0.016(14)
Cl2" 0.175(18) 0.211(17) 0.138(17) 0.021(16) 0.004(17) -0.046(15)
C2S 0.067(12) 0.192(17) 0.068(12) 0.048(14) -0.009(9) -0.008(12)
Cl3 0.049(9) 0.200(12) 0.072(9) 0.023(8) -0.020(7) -0.003(8)
Cl4 0.058(6) 0.192(19) 0.053(10) 0.013(12) -0.022(7) -0.008(11)
C2S' 0.071(13) 0.193(19) 0.068(12) 0.039(13) -0.019(12) -0.022(13)
Cl3' 0.098(15) 0.163(12) 0.107(10) 0.011(9) -0.022(13) -0.024(12)
Cl4' 0.070(6) 0.185(16) 0.082(13) 0.017(11) -0.016(7) -0.028(10)
C2S" 0.051(11) 0.188(18) 0.064(12) 0.051(13) -0.017(8) 0.006(12)
Cl3" 0.090(9) 0.231(16) 0.077(10) -0.014(10) -0.015(8) 0.011(8)
Cl4" 0.081(6) 0.176(13) 0.086(10) 0.050(9) -0.050(7) -0.021(7)

loop_
_atom_type_symbol
_atom_type_description
_atom_type_scat_dispersion_real
_atom_type_scat_dispersion_imag
_atom_type_scat_source
C C 0.0033 0.0016 'International Tables Vol C Tables 4.2.6.8 and 6.1.1.4'
H H 0.0000 0.0000 'International Tables Vol C Tables 4.2.6.8 and 6.1.1.4'
N N 0.0061 0.0033 'International Tables Vol C Tables 4.2.6.8 and 6.1.1.4'
O O 0.0106 0.0060 'International Tables Vol C Tables 4.2.6.8 and 6.1.1.4'
Cl Cl 0.1484 0.1585 'International Tables Vol C Tables 4.2.6.8 and 6.1.1.4'
Pd Pd -0.9988 1.0072 'International Tables Vol C Tables 4.2.6.8 and 6.1.1.4'

loop_
_exptl_crystal_face_index_h
_exptl_crystal_face_index_k
_exptl_crystal_face_index_l
_exptl_crystal_face_perp_dist
0 1 0 0.060
0 -1 0 0.070
0 0 1 0.005
0 0 -1 0.005
1 1 0 0.062
1 -1 0 0.068
-3 1 0 0.070
-3 -2 0 0.058

loop_
_geom_angle_atom_site_label_1
_geom_angle_atom_site_label_2
_geom_angle_atom_site_label_3
_geom_angle
N1 Pd C12 82.8(2)
N1 Pd O5 177.54(17)
C12 Pd O5 94.74(19)
N1 Pd O3 93.96(17)
C12 Pd O3 176.69(18)
O5 Pd O3 88.49(15)
N1 Pd O1 85.97(16)
C12 Pd O1 92.24(17)
O5 Pd O1 94.14(15)
O3 Pd O1 86.83(15)
N1 Pd Pd' 96.80(12)
C12 Pd Pd' 96.93(14)
O5 Pd Pd' 83.48(10)
O3 Pd Pd' 84.11(10)
O1 Pd Pd' 170.68(11)
C12' Pd' N1' 82.25(19)
C12' Pd' O4 93.89(18)
N1' Pd' O4 176.13(17)
C12' Pd' O7 97.03(17)
N1' Pd' O7 95.29(16)
O4 Pd' O7 85.35(15)
C12' Pd' O6 176.55(18)
N1' Pd' O6 94.36(17)
O4 Pd' O6 89.50(15)
O7 Pd' O6 83.89(15)
C12' Pd' Pd 95.83(13)
N1' Pd' Pd 96.42(12)
O4 Pd' Pd 83.73(10)
O7 Pd' Pd 163.64(11)
O6 Pd' Pd 83.87(10)
C2 N1 C14 118.9(5)
C2 N1 Pd 128.4(4)
C14 N1 Pd 112.7(4)
N1 C2 C3 121.0(6)
N1 C2 H2 119.5
C3 C2 H2 119.5
C4 C3 C2 120.3(6)
C4 C3 H3 119.9
C2 C3 H3 119.9
C3 C4 C5 120.5(6)
C3 C4 H4 119.8
C5 C4 H4 119.8
C4 C5 C14 117.1(6)
C4 C5 C6 126.4(6)
C14 C5 C6 116.5(6)
C7 C6 C5 122.1(6)
C7 C6 H6 118.9
C5 C6 H6 118.9
C6 C7 C8 121.3(6)
C6 C7 H7 119.4
C8 C7 H7 119.4
C13 C8 C9 117.0(6)
C13 C8 C7 118.4(6)
C9 C8 C7 124.5(6)
C10 C9 C8 119.3(6)
C10 C9 H9 120.3
C8 C9 H9 120.3
C9 C10 C11 122.9(6)
C9 C10 H10 118.5
C11 C10 H10 118.5
C12 C11 C10 118.1(6)
C12 C11 H11 121.0
C10 C11 H11 121.0
C11 C12 C13 119.8(5)
C11 C12 Pd 128.9(4)
C13 C12 Pd 111.3(4)
C12 C13 C8 122.8(5)
C12 C13 C14 117.4(5)
C8 C13 C14 119.8(5)
N1 C14 C5 122.3(5)
N1 C14 C13 115.8(5)
C5 C14 C13 121.9(5)
C2' N1' C14' 120.1(5)
C2' N1' Pd' 126.6(4)
C14' N1' Pd' 113.3(3)
N1' C2' C3' 118.9(5)
N1' C2' H2' 120.6
C3' C2' H2' 120.6
C4' C3' C2' 121.7(6)
C4' C3' H3' 119.1
C2' C3' H3' 119.1
C3' C4' C5' 119.4(5)
C3' C4' H4' 120.3
C5' C4' H4' 120.3
C14' C5' C4' 117.0(5)
C14' C5' C6' 117.6(5)
C4' C5' C6' 125.5(6)
C7' C6' C5' 121.3(6)
C7' C6' H6' 119.4
C5' C6' H6' 119.4
C6' C7' C8' 122.1(5)
C6' C7' H7' 118.9
C8' C7' H7' 118.9
C13' C8' C9' 115.8(5)
C13' C8' C7' 117.6(5)
C9' C8' C7' 126.5(5)
C10' C9' C8' 120.0(6)
C10' C9' H9' 120.0
C8' C9' H9' 120.0
C9' C10' C11' 122.6(6)
C9' C10' H10' 118.7
C11' C10' H10' 118.7
C12' C11' C10' 118.9(6)
C12' C11' H11' 120.6
C10' C11' H11' 120.6
C11' C12' C13' 119.0(5)
C11' C12' Pd' 128.8(4)
C13' C12' Pd' 112.2(4)
C12' C13' C8' 123.6(5)
C12' C13' C14' 116.8(5)
C8' C13' C14' 119.7(5)
N1' C14' C5' 122.9(5)
N1' C14' C13' 115.4(5)
C5' C14' C13' 121.7(5)
C15 O1 Pd 123.4(4)
O2 C15 O1 126.3(5)
O2 C15 C16 119.4(6)
O1 C15 C16 114.3(5)
C15 C16 H16A 109.5
C15 C16 H16B 109.5
H16A C16 H16B 109.5
C15 C16 H16C 109.5
H16A C16 H16C 109.5
H16B C16 H16C 109.5
C17 O3 Pd 117.9(3)
C17 O4 Pd' 122.0(4)
O3 C17 O4 124.6(5)
O3 C17 C18 119.4(5)
O4 C17 C18 116.0(5)
C17 C18 H18A 109.5
C17 C18 H18B 109.5
H18A C18 H18B 109.5
C17 C18 H18C 109.5
H18A C18 H18C 109.5
H18B C18 H18C 109.5
C19 O5 Pd 122.2(3)
C19 O6 Pd' 117.5(3)
O6 C19 O5 124.5(5)
O6 C19 C20 118.7(5)
O5 C19 C20 116.8(5)
C19 C20 H20A 109.5
C19 C20 H20B 109.5
H20A C20 H20B 109.5
C19 C20 H20C 109.5
H20A C20 H20C 109.5
H20B C20 H20C 109.5
C21 O7 Pd' 127.0(4)
O8 C21 O7 124.9(5)
O8 C21 C22 120.8(5)
O7 C21 C22 114.2(5)
C21 C22 H22A 109.5
C21 C22 H22B 109.5
H22A C22 H22B 109.5
C21 C22 H22C 109.5
H22A C22 H22C 109.5
H22B C22 H22C 109.5
Cl1 C1S Cl2 113.5(6)
Cl1 C1S H1SA 108.9
Cl2 C1S H1SA 108.9
Cl1 C1S H1SB 108.9
Cl2 C1S H1SB 108.9
H1SA C1S H1SB 107.7
Cl2' C1S' Cl1' 112.6(9)
Cl2' C1S' H1SC 109.1
Cl1' C1S' H1SC 109.1
Cl2' C1S' H1SD 109.1
Cl1' C1S' H1SD 109.1
H1SC C1S' H1SD 107.8
Cl2" C1S" Cl1" 112.9(9)
Cl2" C1S" H1SE 109.0
Cl1" C1S" H1SE 109.0
Cl2" C1S" H1SF 109.0
Cl1" C1S" H1SF 109.0
H1SE C1S" H1SF 107.8
Cl4 C2S Cl3 112.0(8)
Cl4 C2S H2SA 109.2
Cl3 C2S H2SA 109.2
Cl4 C2S H2SB 109.2
Cl3 C2S H2SB 109.2
H2SA C2S H2SB 107.9
Cl4' C2S' Cl3' 111.9(8)
Cl4' C2S' H2SC 109.2
Cl3' C2S' H2SC 109.2
Cl4' C2S' H2SD 109.2
Cl3' C2S' H2SD 109.2
H2SC C2S' H2SD 107.9
Cl4" C2S" Cl3" 110.4(8)
Cl4" C2S" H2SE 109.6
Cl3" C2S" H2SE 109.6
Cl4" C2S" H2SF 109.6
Cl3" C2S" H2SF 109.6
H2SE C2S" H2SF 108.1

loop_
_geom_bond_atom_site_label_1
_geom_bond_atom_site_label_2
_geom_bond_distance
Pd N1 2.002(5)
Pd C12 2.006(5)
Pd O5 2.042(4)
Pd O3 2.108(4)
Pd O1 2.120(4)
Pd Pd' 2.5681(5)
Pd' C12' 1.988(5)
Pd' N1' 2.009(4)
Pd' O4 2.043(4)
Pd' O7 2.107(4)
Pd' O6 2.118(4)
N1 C2 1.340(7)
N1 C14 1.367(7)
C2 C3 1.391(8)
C2 H2 0.9500
C3 C4 1.355(9)
C3 H3 0.9500
C4 C5 1.391(8)
C4 H4 0.9500
C5 C14 1.398(8)
C5 C6 1.444(8)
C6 C7 1.349(9)
C6 H6 0.9500
C7 C8 1.427(8)
C7 H7 0.9500
C8 C13 1.401(7)
C8 C9 1.409(8)
C9 C10 1.356(8)
C9 H9 0.9500
C10 C11 1.411(8)
C10 H10 0.9500
C11 C12 1.360(7)
C11 H11 0.9500
C12 C13 1.379(7)
C13 C14 1.422(8)
N1' C2' 1.349(7)
N1' C14' 1.361(7)
C2' C3' 1.394(8)
C2' H2' 0.9500
C3' C4' 1.371(8)
C3' H3' 0.9500
C4' C5' 1.402(8)
C4' H4' 0.9500
C5' C14' 1.391(7)
C5' C6' 1.423(8)
C6' C7' 1.348(8)
C6' H6' 0.9500
C7' C8' 1.429(8)
C7' H7' 0.9500
C8' C13' 1.402(7)
C8' C9' 1.416(8)
C9' C10' 1.365(8)
C9' H9' 0.9500
C10' C11' 1.392(8)
C10' H10' 0.9500
C11' C12' 1.367(7)
C11' H11' 0.9500
C12' C13' 1.387(7)
C13' C14' 1.421(7)
O1 C15 1.285(7)
O2 C15 1.215(7)
C15 C16 1.517(7)
C16 H16A 0.9800
C16 H16B 0.9800
C16 H16C 0.9800
O3 C17 1.253(6)
O4 C17 1.272(6)
C17 C18 1.493(8)
C18 H18A 0.9800
C18 H18B 0.9800
C18 H18C 0.9800
O5 C19 1.269(6)
O6 C19 1.252(6)
C19 C20 1.490(8)
C20 H20A 0.9800
C20 H20B 0.9800
C20 H20C 0.9800
O7 C21 1.303(6)
O8 C21 1.219(6)
C21 C22 1.495(8)
C22 H22A 0.9800
C22 H22B 0.9800
C22 H22C 0.9800
C1S Cl1 1.756(7)
C1S Cl2 1.765(6)
C1S H1SA 0.9900
C1S H1SB 0.9900
C1S' Cl2' 1.761(7)
C1S' Cl1' 1.761(7)
C1S' H1SC 0.9900
C1S' H1SD 0.9900
C1S" Cl2" 1.759(7)
C1S" Cl1" 1.762(7)
C1S" H1SE 0.9900
C1S" H1SF 0.9900
C2S Cl4 1.760(7)
C2S Cl3 1.762(7)
C2S H2SA 0.9900
C2S H2SB 0.9900
C2S' Cl4' 1.760(7)
C2S' Cl3' 1.764(7)
C2S' H2SC 0.9900
C2S' H2SD 0.9900
C2S" Cl4" 1.761(7)
C2S" Cl3" 1.764(7)
C2S" H2SE 0.9900
C2S" H2SF 0.9900

loop_
_geom_torsion_atom_site_label_1
_geom_torsion_atom_site_label_2
_geom_torsion_atom_site_label_3
_geom_torsion_atom_site_label_4
_geom_torsion
N1 Pd Pd' C12' -19.07(19)
C12 Pd Pd' C12' -102.6(2)
O5 Pd Pd' C12' 163.39(18)
O3 Pd Pd' C12' 74.23(18)
N1 Pd Pd' N1' 63.75(19)
C12 Pd Pd' N1' -19.8(2)
O5 Pd Pd' N1' -113.79(17)
O3 Pd Pd' N1' 157.05(17)
N1 Pd Pd' O4 -112.36(17)
C12 Pd Pd' O4 164.11(19)
O5 Pd Pd' O4 70.10(15)
O3 Pd Pd' O4 -19.05(15)
N1 Pd Pd' O7 -160.8(4)
C12 Pd Pd' O7 115.7(4)
O5 Pd Pd' O7 21.7(4)
O3 Pd Pd' O7 -67.5(4)
N1 Pd Pd' O6 157.47(17)
C12 Pd Pd' O6 73.94(19)
O5 Pd Pd' O6 -20.07(15)
O3 Pd Pd' O6 -109.22(14)
C12 Pd N1 C2 -177.6(5)
O3 Pd N1 C2 1.7(5)
O1 Pd N1 C2 -84.9(5)
Pd' Pd N1 C2 86.2(4)
C12 Pd N1 C14 1.6(4)
O3 Pd N1 C14 -179.1(3)
O1 Pd N1 C14 94.4(4)
Pd' Pd N1 C14 -94.6(3)
C14 N1 C2 C3 0.0(8)
Pd N1 C2 C3 179.2(4)
N1 C2 C3 C4 0.5(8)
C2 C3 C4 C5 -0.8(9)
C3 C4 C5 C14 0.5(8)
C3 C4 C5 C6 -178.7(6)
C4 C5 C6 C7 178.0(6)
C14 C5 C6 C7 -1.2(9)
C5 C6 C7 C8 0.3(9)
C6 C7 C8 C13 0.7(9)
C6 C7 C8 C9 -177.2(6)
C13 C8 C9 C10 -0.8(8)
C7 C8 C9 C10 177.1(6)
C8 C9 C10 C11 1.7(9)
C9 C10 C11 C12 -1.0(9)
C10 C11 C12 C13 -0.7(8)
C10 C11 C12 Pd -178.4(4)
N1 Pd C12 C11 176.1(5)
O5 Pd C12 C11 -3.9(5)
O1 Pd C12 C11 90.5(5)
Pd' Pd C12 C11 -87.9(5)
N1 Pd C12 C13 -1.7(4)
O5 Pd C12 C13 178.3(4)
O1 Pd C12 C13 -87.3(4)
Pd' Pd C12 C13 94.3(3)
C11 C12 C13 C8 1.7(8)
Pd C12 C13 C8 179.7(4)
C11 C12 C13 C14 -176.5(5)
Pd C12 C13 C14 1.5(6)
C9 C8 C13 C12 -0.9(8)
C7 C8 C13 C12 -179.0(5)
C9 C8 C13 C14 177.2(5)
C7 C8 C13 C14 -0.9(8)
C2 N1 C14 C5 -0.3(8)
Pd N1 C14 C5 -179.6(4)
C2 N1 C14 C13 178.1(5)
Pd N1 C14 C13 -1.2(6)
C4 C5 C14 N1 0.0(8)
C6 C5 C14 N1 179.3(5)
C4 C5 C14 C13 -178.3(5)
C6 C5 C14 C13 1.0(8)
C12 C13 C14 N1 -0.2(7)
C8 C13 C14 N1 -178.4(5)
C12 C13 C14 C5 178.2(5)
C8 C13 C14 C5 0.0(8)
C12' Pd' N1' C2' -176.8(4)
O7 Pd' N1' C2' -80.4(4)
O6 Pd' N1' C2' 3.8(4)
Pd Pd' N1' C2' 88.1(4)
C12' Pd' N1' C14' 3.6(3)
O7 Pd' N1' C14' 100.0(4)
O6 Pd' N1' C14' -175.8(3)
Pd Pd' N1' C14' -91.5(3)
C14' N1' C2' C3' 0.3(7)
Pd' N1' C2' C3' -179.3(4)
N1' C2' C3' C4' 1.3(8)
C2' C3' C4' C5' -2.7(9)
C3' C4' C5' C14' 2.4(8)
C3' C4' C5' C6' -178.6(5)
C14' C5' C6' C7' -3.0(8)
C4' C5' C6' C7' 177.9(5)
C5' C6' C7' C8' 2.0(8)
C6' C7' C8' C13' -0.4(8)
C6' C7' C8' C9' -178.2(6)
C13' C8' C9' C10' -1.6(8)
C7' C8' C9' C10' 176.3(5)
C8' C9' C10' C11' 2.3(9)
C9' C10' C11' C12' 0.0(9)
C10' C11' C12' C13' -2.7(8)
C10' C11' C12' Pd' 179.4(4)
N1' Pd' C12' C11' 174.8(5)
O4 Pd' C12' C11' -5.5(5)
O7 Pd' C12' C11' 80.3(5)
Pd Pd' C12' C11' -89.5(5)
N1' Pd' C12' C13' -3.2(3)
O4 Pd' C12' C13' 176.6(3)
O7 Pd' C12' C13' -97.6(4)
Pd Pd' C12' C13' 92.5(3)
C11' C12' C13' C8' 3.4(8)
Pd' C12' C13' C8' -178.4(4)
C11' C12' C13' C14' -175.7(5)
Pd' C12' C13' C14' 2.5(6)
C9' C8' C13' C12' -1.2(8)
C7' C8' C13' C12' -179.3(5)
C9' C8' C13' C14' 177.9(5)
C7' C8' C13' C14' -0.1(7)
C2' N1' C14' C5' -0.5(7)
Pd' N1' C14' C5' 179.1(4)
C2' N1' C14' C13' 177.1(4)
Pd' N1' C14' C13' -3.2(5)
C4' C5' C14' N1' -0.9(8)
C6' C5' C14' N1' -180.0(5)
C4' C5' C14' C13' -178.3(5)
C6' C5' C14' C13' 2.6(7)
C12' C13' C14' N1' 0.5(7)
C8' C13' C14' N1' -178.7(5)
C12' C13' C14' C5' 178.2(5)
C8' C13' C14' C5' -1.0(7)
N1 Pd O1 C15 -141.2(4)
C12 Pd O1 C15 -58.6(5)
O5 Pd O1 C15 36.3(4)
O3 Pd O1 C15 124.6(4)
Pd O1 C15 O2 5.0(9)
Pd O1 C15 C16 -174.6(4)
N1 Pd O3 C17 121.8(4)
O5 Pd O3 C17 -58.3(4)
O1 Pd O3 C17 -152.5(4)
Pd' Pd O3 C17 25.3(4)
C12' Pd' O4 C17 -74.1(4)
O7 Pd' O4 C17 -170.8(4)
O6 Pd' O4 C17 105.3(4)
Pd Pd' O4 C17 21.4(4)
Pd O3 C17 O4 -17.5(7)
Pd O3 C17 C18 160.9(4)
Pd' O4 C17 O3 -7.6(8)
Pd' O4 C17 C18 174.0(4)
C12 Pd O5 C19 -73.6(4)
O3 Pd O5 C19 107.1(4)
O1 Pd O5 C19 -166.2(4)
Pd' Pd O5 C19 22.8(4)
N1' Pd' O6 C19 122.6(4)
O4 Pd' O6 C19 -57.2(4)
O7 Pd' O6 C19 -142.6(4)
Pd Pd' O6 C19 26.6(4)
Pd' O6 C19 O5 -18.1(7)
Pd' O6 C19 C20 162.3(5)
Pd O5 C19 O6 -8.4(8)
Pd O5 C19 C20 171.3(4)
C12' Pd' O7 C21 36.8(4)
N1' Pd' O7 C21 -46.0(4)
O4 Pd' O7 C21 130.2(4)
O6 Pd' O7 C21 -139.8(4)
Pd Pd' O7 C21 178.4(3)
Pd' O7 C21 O8 -4.6(8)
Pd' O7 C21 C22 178.3(4)
